data_4026238
loop_
_publ_author_name
'Wanchai Pluempanupat'
'Michael Abraham'
'Lothar Brecker'
'Peter Wolschann'
'Alfred Karpfen'
'Vladimir B. Arion'
'Michael Widhalm'

_publ_section_title
;
 Synthesis and Conformation of Chiral Biheteroaryls
;
_journal_name_full 'Journal of Organic Chemistry'
_journal_page_first 3222
_journal_page_last 3230
_journal_paper_doi 10.1021/jo200089p
_journal_volume 76
_journal_year 2011
_chemical_formula_moiety 'C30 H28 N2 O4 S2'
_chemical_formula_sum 'C30 H28 N2 O4 S2'
_chemical_formula_weight 544.66
_chemical_name_systematic
; 
(R)-1,1'-bis(methylsulfonyl)-2,2',5,5'-tetrahydro-1H,1'H-
11,11'-binaphtho[2,3-b]azepine#
;
_space_group_IT_number 152
_symmetry_cell_setting trigonal
_symmetry_space_group_name_Hall 'P 31 2"'
_symmetry_space_group_name_H-M 'P 31 2 1'
_atom_sites_solution_hydrogens geom
_atom_sites_solution_primary direct
_atom_sites_solution_secondary difmap
_audit_creation_method SHELXL-97
_cell_angle_alpha 90.00
_cell_angle_beta 90.00
_cell_angle_gamma 120.00
_cell_formula_units_Z 6
_cell_length_a 10.6948(3)
_cell_length_b 10.6948(3)
_cell_length_c 40.1721(13)
_cell_measurement_reflns_used 9931
_cell_measurement_temperature 100(2)
_cell_measurement_theta_max 21.23
_cell_measurement_theta_min 2.20
_cell_volume 3979.2(2)
_computing_structure_refinement 'SHELXL-97 (Sheldrick, 1997)'
_computing_structure_solution 'SHELXS-97 (Sheldrick, 1990)'
_diffrn_ambient_temperature 100(2)
_diffrn_measured_fraction_theta_full 0.993
_diffrn_measured_fraction_theta_max 0.993
_diffrn_radiation_monochromator graphite
_diffrn_radiation_source 'fine-focus sealed tube'
_diffrn_radiation_type MoK\a
_diffrn_radiation_wavelength 0.71073
_diffrn_reflns_av_R_equivalents 0.0975
_diffrn_reflns_av_sigmaI/netI 0.0476
_diffrn_reflns_limit_h_max 12
_diffrn_reflns_limit_h_min -12
_diffrn_reflns_limit_k_max 12
_diffrn_reflns_limit_k_min -12
_diffrn_reflns_limit_l_max 47
_diffrn_reflns_limit_l_min -47
_diffrn_reflns_number 89355
_diffrn_reflns_theta_full 25.30
_diffrn_reflns_theta_max 25.30
_diffrn_reflns_theta_min 2.26
_exptl_absorpt_coefficient_mu 0.241
_exptl_absorpt_correction_T_max 0.9648
_exptl_absorpt_correction_T_min 0.9313
_exptl_absorpt_correction_type multi-scan
_exptl_absorpt_process_details SADABS
_exptl_crystal_colour colorless
_exptl_crystal_density_diffrn 1.364
_exptl_crystal_description block
_exptl_crystal_F_000 1716
_exptl_crystal_size_max 0.30
_exptl_crystal_size_mid 0.15
_exptl_crystal_size_min 0.15
_refine_diff_density_max 0.569
_refine_diff_density_min -0.353
_refine_diff_density_rms 0.062
_refine_ls_abs_structure_details 'Flack H D (1983), Acta Cryst. A39, 876-881'
_refine_ls_abs_structure_Flack -0.02(9)
_refine_ls_extinction_method none
_refine_ls_goodness_of_fit_ref 1.061
_refine_ls_hydrogen_treatment constr
_refine_ls_matrix_type full
_refine_ls_number_parameters 343
_refine_ls_number_reflns 4792
_refine_ls_number_restraints 0
_refine_ls_restrained_S_all 1.061
_refine_ls_R_factor_all 0.0594
_refine_ls_R_factor_gt 0.0451
_refine_ls_shift/su_max 0.000
_refine_ls_shift/su_mean 0.000
_refine_ls_structure_factor_coef Fsqd
_refine_ls_weighting_details 'calc w=1/[\s^2^(Fo^2^)+(0.0571P)^2^+3.1772P] where P=(Fo^2^+2Fc^2^)/3'
_refine_ls_weighting_scheme calc
_refine_ls_wR_factor_gt 0.1119
_refine_ls_wR_factor_ref 0.1185
_reflns_number_gt 4054
_reflns_number_total 4792
_reflns_threshold_expression >2sigma(I)
_cod_data_source_file jo200089p_si_003_5.cif
_cod_data_source_block MIW35A
_cod_database_code 4026238

loop_
_symmetry_equiv_pos_as_xyz
'x, y, z'
'-y, x-y, z+1/3'
'-x+y, -x, z+2/3'
'y, x, -z'
'x-y, -y, -z+2/3'
'-x, -x+y, -z+1/3'

loop_
_atom_site_label
_atom_site_type_symbol
_atom_site_fract_x
_atom_site_fract_y
_atom_site_fract_z
_atom_site_U_iso_or_equiv
_atom_site_adp_type
_atom_site_occupancy
_atom_site_symmetry_multiplicity
_atom_site_calc_flag
_atom_site_refinement_flags
S1 S 0.38056(10) 0.55672(10) 0.03875(2) 0.0221(2) Uani 1 1 d .
S2 S 0.24899(10) 0.93486(9) 0.12833(2) 0.0224(2) Uani 1 1 d .
O1 O 0.2506(3) 0.4253(3) 0.03093(5) 0.0259(6) Uani 1 1 d .
O2 O 0.5065(3) 0.5495(3) 0.04838(6) 0.0282(6) Uani 1 1 d .
O3 O 0.3818(3) 0.9867(3) 0.11025(6) 0.0260(6) Uani 1 1 d .
O4 O 0.2291(3) 1.0334(3) 0.14922(6) 0.0299(6) Uani 1 1 d .
N1 N 0.3394(3) 0.6373(3) 0.06868(6) 0.0181(6) Uani 1 1 d .
N2 N 0.1154(3) 0.8599(3) 0.10149(6) 0.0201(6) Uani 1 1 d .
C1 C -0.0516(4) 0.5022(4) 0.09041(7) 0.0175(7) Uani 1 1 d .
C2 C -0.1713(4) 0.5151(4) 0.08064(8) 0.0213(8) Uani 1 1 d .
H2 H -0.1583 0.5863 0.0647 0.026 Uiso 1 1 calc R
C3 C -0.3073(4) 0.4263(4) 0.09377(8) 0.0237(8) Uani 1 1 d .
H3 H -0.3863 0.4371 0.0868 0.028 Uiso 1 1 calc R
C4 C -0.3289(4) 0.3208(4) 0.11721(8) 0.0243(8) Uani 1 1 d .
H4 H -0.4223 0.2606 0.1263 0.029 Uiso 1 1 calc R
C5 C -0.2153(4) 0.3040(4) 0.12711(8) 0.0222(8) Uani 1 1 d .
H5 H -0.2311 0.2323 0.1432 0.027 Uiso 1 1 calc R
C6 C -0.0754(4) 0.3911(4) 0.11395(8) 0.0188(8) Uani 1 1 d .
C7 C 0.0417(4) 0.3708(4) 0.12224(7) 0.0198(8) Uani 1 1 d .
H7 H 0.0273 0.2998 0.1384 0.024 Uiso 1 1 calc R
C8 C 0.1761(4) 0.4500(4) 0.10781(8) 0.0192(8) Uani 1 1 d .
C9 C 0.2997(4) 0.4243(4) 0.11696(8) 0.0230(8) Uani 1 1 d .
H9A H 0.2639 0.3435 0.1331 0.028 Uiso 1 1 calc R
H9B H 0.3311 0.3947 0.0967 0.028 Uiso 1 1 calc R
C10 C 0.4284(4) 0.5548(4) 0.13188(9) 0.0267(9) Uani 1 1 d .
H10 H 0.4654 0.5400 0.1521 0.032 Uiso 1 1 calc R
C11 C 0.4954(4) 0.6886(4) 0.11969(9) 0.0274(9) Uani 1 1 d .
H11 H 0.5751 0.7578 0.1323 0.033 Uiso 1 1 calc R
C12 C 0.4623(4) 0.7447(4) 0.08881(8) 0.0251(8) Uani 1 1 d .
H12A H 0.4425 0.8225 0.0952 0.030 Uiso 1 1 calc R
H12B H 0.5496 0.7887 0.0746 0.030 Uiso 1 1 calc R
C13 C 0.1981(4) 0.5591(4) 0.08405(8) 0.0185(8) Uani 1 1 d .
C15 C 0.1157(3) 0.7129(4) 0.05446(8) 0.0175(7) Uani 1 1 d .
C14 C 0.0905(4) 0.5902(3) 0.07688(7) 0.0161(7) Uani 1 1 d .
C16 C 0.1099(4) 0.6923(4) 0.01896(8) 0.0194(7) Uani 1 1 d .
C17 C 0.0637(4) 0.5554(4) 0.00437(8) 0.0220(8) Uani 1 1 d .
H17 H 0.0374 0.4741 0.0183 0.026 Uiso 1 1 calc R
C18 C 0.0565(4) 0.5386(4) -0.02953(8) 0.0259(8) Uani 1 1 d .
H18 H 0.0229 0.4456 -0.0389 0.031 Uiso 1 1 calc R
C19 C 0.0985(4) 0.6580(4) -0.05047(8) 0.0253(8) Uani 1 1 d .
H19 H 0.0972 0.6462 -0.0739 0.030 Uiso 1 1 calc R
C20 C 0.1413(4) 0.7913(4) -0.03738(8) 0.0252(8) Uani 1 1 d .
H20 H 0.1697 0.8713 -0.0519 0.030 Uiso 1 1 calc R
C21 C 0.1440(4) 0.8121(4) -0.00231(8) 0.0207(8) Uani 1 1 d .
C22 C 0.1779(4) 0.9460(4) 0.01165(8) 0.0230(8) Uani 1 1 d .
H22 H 0.2041 1.0261 -0.0026 0.028 Uiso 1 1 calc R
C23 C 0.1742(4) 0.9640(4) 0.04572(8) 0.0218(8) Uani 1 1 d .
C24 C 0.2087(4) 1.1077(4) 0.06004(9) 0.0261(9) Uani 1 1 d .
H24A H 0.2897 1.1393 0.0759 0.031 Uiso 1 1 calc R
H24B H 0.2416 1.1796 0.0418 0.031 Uiso 1 1 calc R
C25 C 0.0843(4) 1.1070(4) 0.07760(9) 0.0296(9) Uani 1 1 d .
H25 H 0.0722 1.1880 0.0739 0.036 Uiso 1 1 calc R
C26 C -0.0114(4) 1.0042(4) 0.09787(9) 0.0285(9) Uani 1 1 d .
H26 H -0.0857 1.0196 0.1063 0.034 Uiso 1 1 calc R
C27 C -0.0164(4) 0.8684(4) 0.10901(9) 0.0255(8) Uani 1 1 d .
H27A H -0.0328 0.8585 0.1334 0.031 Uiso 1 1 calc R
H27B H -0.1001 0.7854 0.0983 0.031 Uiso 1 1 calc R
C28 C 0.1385(4) 0.8434(4) 0.06652(8) 0.0184(7) Uani 1 1 d .
C29 C 0.4328(4) 0.6765(4) 0.00470(8) 0.0266(9) Uani 1 1 d .
H29A H 0.5217 0.7661 0.0103 0.040 Uiso 1 1 calc R
H29B H 0.3560 0.6982 -0.0003 0.040 Uiso 1 1 calc R
H29C H 0.4498 0.6318 -0.0148 0.040 Uiso 1 1 calc R
C30 C 0.2285(4) 0.7922(4) 0.15405(9) 0.0279(9) Uani 1 1 d .
H30A H 0.1385 0.7545 0.1667 0.042 Uiso 1 1 calc R
H30B H 0.3103 0.8278 0.1694 0.042 Uiso 1 1 calc R
H30C H 0.2252 0.7151 0.1402 0.042 Uiso 1 1 calc R

loop_
_atom_site_aniso_label
_atom_site_aniso_U_11
_atom_site_aniso_U_22
_atom_site_aniso_U_33
_atom_site_aniso_U_23
_atom_site_aniso_U_13
_atom_site_aniso_U_12
S1 0.0304(5) 0.0247(5) 0.0177(4) 0.0009(4) 0.0032(4) 0.0187(5)
S2 0.0281(5) 0.0218(5) 0.0185(4) -0.0025(4) -0.0024(4) 0.0134(4)
O1 0.0364(15) 0.0244(14) 0.0194(12) -0.0026(11) 0.0004(11) 0.0170(13)
O2 0.0326(15) 0.0389(16) 0.0247(12) -0.0003(12) 0.0022(11) 0.0266(14)
O3 0.0210(14) 0.0239(14) 0.0293(12) -0.0016(11) -0.0008(10) 0.0083(12)
O4 0.0423(17) 0.0286(15) 0.0230(12) -0.0090(11) -0.0046(12) 0.0208(13)
N1 0.0212(17) 0.0183(16) 0.0155(13) 0.0006(12) 0.0027(12) 0.0105(14)
N2 0.0250(17) 0.0216(16) 0.0142(13) -0.0024(12) -0.0012(12) 0.0120(14)
C1 0.026(2) 0.0175(19) 0.0113(15) -0.0026(14) 0.0000(14) 0.0122(16)
C2 0.026(2) 0.020(2) 0.0173(16) -0.0012(14) -0.0014(14) 0.0118(17)
C3 0.026(2) 0.025(2) 0.0218(17) -0.0062(15) -0.0050(15) 0.0144(18)
C4 0.026(2) 0.022(2) 0.0196(16) -0.0043(15) -0.0005(15) 0.0078(17)
C5 0.031(2) 0.0193(19) 0.0161(16) -0.0008(14) 0.0007(15) 0.0125(17)
C6 0.025(2) 0.0193(19) 0.0128(15) -0.0020(13) -0.0008(14) 0.0118(17)
C7 0.029(2) 0.0192(19) 0.0123(15) 0.0045(13) 0.0043(14) 0.0126(17)
C8 0.026(2) 0.0184(19) 0.0142(16) -0.0014(14) -0.0008(14) 0.0114(17)
C9 0.028(2) 0.024(2) 0.0192(17) 0.0021(15) -0.0014(15) 0.0151(18)
C10 0.026(2) 0.038(2) 0.0238(18) -0.0008(17) -0.0010(16) 0.022(2)
C11 0.024(2) 0.031(2) 0.0259(19) -0.0069(17) -0.0021(16) 0.0127(18)
C12 0.0185(19) 0.027(2) 0.0264(18) -0.0028(15) 0.0005(15) 0.0085(17)
C13 0.023(2) 0.0190(19) 0.0141(15) -0.0023(14) 0.0007(14) 0.0111(17)
C15 0.0154(18) 0.0206(19) 0.0170(15) 0.0035(14) 0.0021(14) 0.0093(15)
C14 0.024(2) 0.0144(17) 0.0106(14) -0.0016(12) -0.0005(14) 0.0099(15)
C16 0.0176(19) 0.026(2) 0.0177(16) 0.0025(15) 0.0001(14) 0.0129(16)
C17 0.024(2) 0.023(2) 0.0212(17) 0.0047(14) 0.0004(15) 0.0130(17)
C18 0.028(2) 0.028(2) 0.0255(18) -0.0047(15) -0.0017(16) 0.0170(19)
C19 0.029(2) 0.036(2) 0.0132(16) 0.0014(15) 0.0018(15) 0.0179(19)
C20 0.032(2) 0.030(2) 0.0140(16) 0.0090(15) 0.0047(15) 0.0157(18)
C21 0.022(2) 0.024(2) 0.0176(16) 0.0024(15) -0.0012(14) 0.0127(17)
C22 0.024(2) 0.023(2) 0.0215(18) 0.0041(15) -0.0001(15) 0.0114(18)
C23 0.023(2) 0.021(2) 0.0244(18) 0.0005(15) -0.0043(15) 0.0123(17)
C24 0.032(2) 0.017(2) 0.0297(19) 0.0012(15) -0.0046(17) 0.0125(18)
C25 0.033(2) 0.024(2) 0.037(2) -0.0077(18) -0.0096(19) 0.0188(19)
C26 0.033(2) 0.035(2) 0.0272(18) -0.0083(17) -0.0047(17) 0.025(2)
C27 0.025(2) 0.028(2) 0.0251(18) -0.0055(16) 0.0007(15) 0.0145(18)
C28 0.0171(18) 0.022(2) 0.0164(16) -0.0010(14) -0.0002(13) 0.0101(16)
C29 0.035(2) 0.033(2) 0.0161(16) 0.0059(15) 0.0099(16) 0.021(2)
C30 0.033(2) 0.029(2) 0.0234(18) 0.0039(16) 0.0014(16) 0.0173(19)

loop_
_atom_type_symbol
_atom_type_description
_atom_type_scat_dispersion_real
_atom_type_scat_dispersion_imag
_atom_type_scat_source
C C 0.0033 0.0016 'International Tables Vol C Tables 4.2.6.8 and 6.1.1.4'
H H 0.0000 0.0000 'International Tables Vol C Tables 4.2.6.8 and 6.1.1.4'
N N 0.0061 0.0033 'International Tables Vol C Tables 4.2.6.8 and 6.1.1.4'
O O 0.0106 0.0060 'International Tables Vol C Tables 4.2.6.8 and 6.1.1.4'
S S 0.1246 0.1234 'International Tables Vol C Tables 4.2.6.8 and 6.1.1.4'

loop_
_geom_angle_atom_site_label_1
_geom_angle_atom_site_label_2
_geom_angle_atom_site_label_3
_geom_angle
O1 S1 O2 118.73(16)
O1 S1 N1 106.79(15)
O2 S1 N1 109.35(14)
O1 S1 C29 110.01(17)
O2 S1 C29 106.39(17)
N1 S1 C29 104.73(16)
O3 S2 O4 119.34(16)
O3 S2 N2 107.89(13)
O4 S2 N2 109.12(15)
O3 S2 C30 107.56(17)
O4 S2 C30 106.92(16)
N2 S2 C30 105.11(17)
C13 N1 C12 118.7(3)
C13 N1 S1 118.6(2)
C12 N1 S1 115.7(2)
C28 N2 C27 115.4(3)
C28 N2 S2 122.3(2)
C27 N2 S2 117.1(2)
C2 C1 C14 123.1(3)
C2 C1 C6 118.0(3)
C14 C1 C6 118.8(3)
C3 C2 C1 121.4(3)
C3 C2 H2 119.3
C1 C2 H2 119.3
C2 C3 C4 120.3(3)
C2 C3 H3 119.9
C4 C3 H3 119.9
C5 C4 C3 120.0(4)
C5 C4 H4 120.0
C3 C4 H4 120.0
C4 C5 C6 121.4(3)
C4 C5 H5 119.3
C6 C5 H5 119.3
C5 C6 C7 122.6(3)
C5 C6 C1 118.9(3)
C7 C6 C1 118.5(3)
C8 C7 C6 122.5(3)
C8 C7 H7 118.7
C6 C7 H7 118.7
C7 C8 C13 118.5(3)
C7 C8 C9 121.3(3)
C13 C8 C9 120.2(3)
C10 C9 C8 113.6(3)
C10 C9 H9A 108.8
C8 C9 H9A 108.8
C10 C9 H9B 108.8
C8 C9 H9B 108.8
H9A C9 H9B 107.7
C11 C10 C9 126.8(3)
C11 C10 H10 116.6
C9 C10 H10 116.6
C10 C11 C12 128.9(4)
C10 C11 H11 115.6
C12 C11 H11 115.6
N1 C12 C11 116.0(3)
N1 C12 H12A 108.3
C11 C12 H12A 108.3
N1 C12 H12B 108.3
C11 C12 H12B 108.3
H12A C12 H12B 107.4
C14 C13 C8 121.2(3)
C14 C13 N1 121.8(3)
C8 C13 N1 117.0(3)
C28 C15 C16 118.4(3)
C28 C15 C14 122.5(3)
C16 C15 C14 119.0(3)
C13 C14 C1 120.0(3)
C13 C14 C15 122.0(3)
C1 C14 C15 117.9(3)
C17 C16 C21 118.7(3)
C17 C16 C15 122.3(3)
C21 C16 C15 118.9(3)
C18 C17 C16 121.0(3)
C18 C17 H17 119.5
C16 C17 H17 119.5
C17 C18 C19 120.3(3)
C17 C18 H18 119.8
C19 C18 H18 119.8
C20 C19 C18 120.5(3)
C20 C19 H19 119.8
C18 C19 H19 119.8
C19 C20 C21 120.9(3)
C19 C20 H20 119.5
C21 C20 H20 119.5
C22 C21 C16 119.7(3)
C22 C21 C20 121.9(3)
C16 C21 C20 118.4(3)
C23 C22 C21 121.6(3)
C23 C22 H22 119.2
C21 C22 H22 119.2
C22 C23 C28 118.0(3)
C22 C23 C24 120.7(3)
C28 C23 C24 121.4(3)
C25 C24 C23 114.2(3)
C25 C24 H24A 108.7
C23 C24 H24A 108.7
C25 C24 H24B 108.7
C23 C24 H24B 108.7
H24A C24 H24B 107.6
C26 C25 C24 127.0(3)
C26 C25 H25 116.5
C24 C25 H25 116.5
C25 C26 C27 128.3(4)
C25 C26 H26 115.8
C27 C26 H26 115.8
N2 C27 C26 115.1(3)
N2 C27 H27A 108.5
C26 C27 H27A 108.5
N2 C27 H27B 108.5
C26 C27 H27B 108.5
H27A C27 H27B 107.5
C15 C28 C23 122.9(3)
C15 C28 N2 120.6(3)
C23 C28 N2 116.3(3)
S1 C29 H29A 109.5
S1 C29 H29B 109.5
H29A C29 H29B 109.5
S1 C29 H29C 109.5
H29A C29 H29C 109.5
H29B C29 H29C 109.5
S2 C30 H30A 109.5
S2 C30 H30B 109.5
H30A C30 H30B 109.5
S2 C30 H30C 109.5
H30A C30 H30C 109.5
H30B C30 H30C 109.5

loop_
_geom_bond_atom_site_label_1
_geom_bond_atom_site_label_2
_geom_bond_distance
S1 O1 1.433(3)
S1 O2 1.440(3)
S1 N1 1.662(3)
S1 C29 1.763(3)
S2 O3 1.437(3)
S2 O4 1.444(3)
S2 N2 1.644(3)
S2 C30 1.763(4)
N1 C13 1.449(4)
N1 C12 1.480(4)
N2 C28 1.452(4)
N2 C27 1.487(5)
C1 C2 1.410(5)
C1 C14 1.436(5)
C1 C6 1.438(5)
C2 C3 1.383(5)
C2 H2 0.9500
C3 C4 1.398(5)
C3 H3 0.9500
C4 C5 1.374(5)
C4 H4 0.9500
C5 C6 1.411(5)
C5 H5 0.9500
C6 C7 1.413(5)
C7 C8 1.379(5)
C7 H7 0.9500
C8 C13 1.433(5)
C8 C9 1.524(5)
C9 C10 1.511(5)
C9 H9A 0.9900
C9 H9B 0.9900
C10 C11 1.332(5)
C10 H10 0.9500
C11 C12 1.495(5)
C11 H11 0.9500
C12 H12A 0.9900
C12 H12B 0.9900
C13 C14 1.379(5)
C15 C28 1.378(5)
C15 C16 1.440(4)
C15 C14 1.501(4)
C16 C17 1.416(5)
C16 C21 1.427(5)
C17 C18 1.371(5)
C17 H17 0.9500
C18 C19 1.403(5)
C18 H18 0.9500
C19 C20 1.366(5)
C19 H19 0.9500
C20 C21 1.424(5)
C20 H20 0.9500
C21 C22 1.406(5)
C22 C23 1.386(5)
C22 H22 0.9500
C23 C28 1.420(5)
C23 C24 1.505(5)
C24 C25 1.503(5)
C24 H24A 0.9900
C24 H24B 0.9900
C25 C26 1.339(5)
C25 H25 0.9500
C26 C27 1.496(5)
C26 H26 0.9500
C27 H27A 0.9900
C27 H27B 0.9900
C29 H29A 0.9800
C29 H29B 0.9800
C29 H29C 0.9800
C30 H30A 0.9800
C30 H30B 0.9800
C30 H30C 0.9800

loop_
_geom_torsion_atom_site_label_1
_geom_torsion_atom_site_label_2
_geom_torsion_atom_site_label_3
_geom_torsion_atom_site_label_4
_geom_torsion
O1 S1 N1 C13 8.5(3)
O2 S1 N1 C13 -121.2(2)
C29 S1 N1 C13 125.1(3)
O1 S1 N1 C12 159.0(2)
O2 S1 N1 C12 29.4(3)
C29 S1 N1 C12 -84.3(3)
O3 S2 N2 C28 4.7(3)
O4 S2 N2 C28 135.8(3)
C30 S2 N2 C28 -109.8(3)
O3 S2 N2 C27 -148.6(3)
O4 S2 N2 C27 -17.5(3)
C30 S2 N2 C27 96.9(3)
C14 C1 C2 C3 178.7(3)
C6 C1 C2 C3 1.5(5)
C1 C2 C3 C4 0.0(5)
C2 C3 C4 C5 -0.6(5)
C3 C4 C5 C6 -0.3(5)
C4 C5 C6 C7 -176.3(3)
C4 C5 C6 C1 1.8(5)
C2 C1 C6 C5 -2.4(5)
C14 C1 C6 C5 -179.7(3)
C2 C1 C6 C7 175.8(3)
C14 C1 C6 C7 -1.4(4)
C5 C6 C7 C8 175.9(3)
C1 C6 C7 C8 -2.3(5)
C6 C7 C8 C13 1.4(5)
C6 C7 C8 C9 -179.2(3)
C7 C8 C9 C10 -119.1(4)
C13 C8 C9 C10 60.2(4)
C8 C9 C10 C11 -49.8(5)
C9 C10 C11 C12 0.2(7)
C13 N1 C12 C11 58.8(4)
S1 N1 C12 C11 -91.7(3)
C10 C11 C12 N1 -0.7(6)
C7 C8 C13 C14 3.3(5)
C9 C8 C13 C14 -176.0(3)
C7 C8 C13 N1 -178.3(3)
C9 C8 C13 N1 2.3(4)
C12 N1 C13 C14 105.5(4)
S1 N1 C13 C14 -104.9(3)
C12 N1 C13 C8 -72.9(4)
S1 N1 C13 C8 76.7(3)
C8 C13 C14 C1 -7.1(5)
N1 C13 C14 C1 174.6(3)
C8 C13 C14 C15 174.3(3)
N1 C13 C14 C15 -4.0(5)
C2 C1 C14 C13 -171.1(3)
C6 C1 C14 C13 6.0(4)
C2 C1 C14 C15 7.6(5)
C6 C1 C14 C15 -175.3(3)
C28 C15 C14 C13 -101.2(4)
C16 C15 C14 C13 81.4(4)
C28 C15 C14 C1 80.1(4)
C16 C15 C14 C1 -97.2(4)
C28 C15 C16 C17 -169.4(3)
C14 C15 C16 C17 8.1(5)
C28 C15 C16 C21 7.0(5)
C14 C15 C16 C21 -175.6(3)
C21 C16 C17 C18 2.3(5)
C15 C16 C17 C18 178.6(3)
C16 C17 C18 C19 1.7(5)
C17 C18 C19 C20 -2.8(6)
C18 C19 C20 C21 -0.1(6)
C17 C16 C21 C22 174.5(3)
C15 C16 C21 C22 -2.0(5)
C17 C16 C21 C20 -5.0(5)
C15 C16 C21 C20 178.5(3)
C19 C20 C21 C22 -175.5(3)
C19 C20 C21 C16 4.0(5)
C16 C21 C22 C23 -2.4(5)
C20 C21 C22 C23 177.1(4)
C21 C22 C23 C28 1.6(5)
C21 C22 C23 C24 -179.0(3)
C22 C23 C24 C25 115.7(4)
C28 C23 C24 C25 -64.9(4)
C23 C24 C25 C26 41.2(5)
C24 C25 C26 C27 2.2(6)
C28 N2 C27 C26 -70.2(4)
S2 N2 C27 C26 85.0(3)
C25 C26 C27 N2 11.9(5)
C16 C15 C28 C23 -8.0(5)
C14 C15 C28 C23 174.6(3)
C16 C15 C28 N2 167.0(3)
C14 C15 C28 N2 -10.4(5)
C22 C23 C28 C15 3.8(5)
C24 C23 C28 C15 -175.6(3)
C22 C23 C28 N2 -171.5(3)
C24 C23 C28 N2 9.2(5)
C27 N2 C28 C15 -106.5(4)
S2 N2 C28 C15 99.8(3)
C27 N2 C28 C23 68.8(4)
S2 N2 C28 C23 -84.9(4)

loop_
_cod_related_entry_id
_cod_related_entry_database
_cod_related_entry_code
1 ChemSpider 30659369
